data_9010890
loop_
_publ_author_name
'Gatta, G. D.'
'Rinaldi, R.'
'Knight, K. S.'
'Molin, G.'
'Artioli, G.'

_publ_section_title
;
 High temperature structural and thermoelastic behaviour of mantle
 orthopyroxene: an in situ neutron powder diffraction study
 Sample: T = 1,150 C
;
_journal_name_full 'Physics and Chemistry of Minerals'
_journal_page_first 185
_journal_page_last 200
_journal_paper_doi 10.1007/s00269-006-0138-2
_journal_volume 34
_journal_year 2007
_chemical_formula_sum 'Al0.03 Fe0.15 Mg1.82 O6 Si1.97'
_chemical_name_mineral Enstatite
_space_group_IT_number 61
_symmetry_space_group_name_Hall '-P 2ac 2ab'
_symmetry_space_group_name_H-M 'P b c a'
_cell_angle_alpha 90
_cell_angle_beta 90
_cell_angle_gamma 90
_cell_length_a 18.4450
_cell_length_b 8.9589
_cell_length_c 5.2749
_cell_formula_units_Z 8
_cell_volume 871.661
_database_code_amcsd 0009060
_diffrn_ambient_temperature 1423.15
_exptl_crystal_density_diffrn 3.120
_cod_original_formula_sum 'Mg1.82 Fe.15 Si1.97 Al.03 O6'
_cod_database_code 9010890

loop_
_space_group_symop_operation_xyz
x,y,z
x,1/2-y,1/2+z
-x,1/2+y,1/2-z
1/2-x,1/2+y,z
1/2+x,1/2-y,-z
1/2+x,y,1/2-z
1/2-x,-y,1/2+z
-x,-y,-z

loop_
_atom_site_label
_atom_site_fract_x
_atom_site_fract_y
_atom_site_fract_z
_atom_site_occupancy
_atom_site_U_iso_or_equiv
MgM1 0.38120 0.65160 0.89130 0.92700 0.04139
FeM1 0.38120 0.65160 0.89130 0.06300 0.04139
MgM2 0.37310 0.48520 0.36730 0.89300 0.04650
FeM2 0.37310 0.48520 0.36730 0.08700 0.04650
SiA 0.27100 0.34730 0.06210 1.00000 0.01572
SiB 0.47530 0.33980 0.77610 0.97000 0.01572
AlB 0.47530 0.33980 0.77610 0.03000 0.01572
O1A 0.18520 0.33950 0.05350 1.00000 0.01780
O1B 0.56260 0.34300 0.78590 1.00000 0.01780
O2A 0.31150 0.50390 0.04700 1.00000 0.01780
O2B 0.43210 0.49440 0.70450 1.00000 0.01780
O3A 0.30240 0.23530 -0.17060 1.00000 0.01780
O3B 0.44990 0.20710 0.57760 1.00000 0.01780

loop_
_cod_related_entry_id
_cod_related_entry_database
_cod_related_entry_code
1 AMCSD 0009060
